data_4122815
loop_
_publ_author_name
'Gunderson, William A.'
'Suess, Daniel L. M.'
'Fong, Henry'
'Wang, Xiaoping'
'Hoffmann, Christina M.'
'Cutsail Iii, George E.'
'Peters, Jonas C.'
'Hoffman, Brian M.'

_publ_section_title
;
 Free H2 Rotation vs Jahn-Teller Constraints in the Nonclassical Trigonal
 (TPB)Co-H2 Complex.
;
_journal_issue 42
_journal_name_full 'Journal of the American Chemical Society'
_journal_page_first 14998
_journal_page_last 15009
_journal_paper_doi 10.1021/ja508117h
_journal_volume 136
_journal_year 2014
_chemical_formula_moiety 'C36 H55.86 B Br0.07 Co P3'
_chemical_formula_sum 'C36 H55.86 B Br0.07 Co P3'
_chemical_formula_weight 656.96
_chemical_name_systematic
;
 ?
;
_space_group_IT_number 2
_symmetry_cell_setting triclinic
_symmetry_space_group_name_Hall '-P 1'
_symmetry_space_group_name_H-M 'P -1'
_atom_sites_solution_hydrogens difmap
_atom_sites_solution_primary direct
_atom_sites_solution_secondary difmap
_audit_creation_method SHELXL-97
_cell_angle_alpha 91.474(2)
_cell_angle_beta 101.653(2)
_cell_angle_gamma 118.930(2)
_cell_formula_units_Z 2
_cell_length_a 10.8535(2)
_cell_length_b 11.2160(2)
_cell_length_c 16.7367(3)
_cell_measurement_temperature 100(2)
_cell_volume 1728.21(7)
_computing_cell_refinement Mantid
_computing_data_collection 'SNS PyDas'
_computing_data_reduction 'Mantid and Anvred2'
_computing_structure_refinement 'SHELXL-97 (Sheldrick, 2008)'
_diffrn_ambient_temperature 100(2)
_diffrn_measured_fraction_theta_full 0.136
_diffrn_measured_fraction_theta_max 0.136
_diffrn_measurement_device_type 'TOPAZ 6-Li-glass area detectors at the SNS'
_diffrn_measurement_method 'Wavelength Resolved TOF Laue'
_diffrn_radiation_source 'spallation neutron'
_diffrn_radiation_type neutron
_diffrn_radiation_wavelength 1.0
_diffrn_reflns_av_R_equivalents 0.0000
_diffrn_reflns_av_sigmaI/netI 0.0792
_diffrn_reflns_limit_h_max 19
_diffrn_reflns_limit_h_min -19
_diffrn_reflns_limit_k_max 20
_diffrn_reflns_limit_k_min -20
_diffrn_reflns_limit_l_max 30
_diffrn_reflns_limit_l_min -30
_diffrn_reflns_number 26012
_diffrn_reflns_theta_full 79.21
_diffrn_reflns_theta_max 79.21
_diffrn_reflns_theta_min 7.48
_exptl_absorpt_coefficient_mu 0.3261
_exptl_absorpt_correction_T_max 0.7915
_exptl_absorpt_correction_T_min 0.4573
_exptl_absorpt_correction_type sphere
_exptl_absorpt_process_details
;
Spherical absorption correction was made using the local ANVRED2x 
program. The linear absorption coefficient is wavelength dependent
and it is calculated as:
          mu = 0.1543 + 0.1718 * lambda  [mm^-1^]
The value of 0.3261 (mm^-1^)given in _exptl_absorpt_coefficient_mu
is the value at 1 \%A.
;
_exptl_crystal_colour orange
_exptl_crystal_density_diffrn 1.264
_exptl_crystal_density_method 'not measured'
_exptl_crystal_description block
_exptl_crystal_F_000 108
_exptl_crystal_size_max 1.50
_exptl_crystal_size_mid 1.00
_exptl_crystal_size_min 0.70
_exptl_crystal_size_rad 0.61
_refine_diff_density_max 0.946
_refine_diff_density_min -0.927
_refine_diff_density_rms 0.184
_refine_ls_extinction_coef 0.00017(2)
_refine_ls_extinction_expression Fc^*^=kFc[1+0.001xFc^2^\l^3^/sin(2\q)]^-1/4^
_refine_ls_extinction_method SHELXL
_refine_ls_goodness_of_fit_ref 1.115
_refine_ls_hydrogen_treatment refall
_refine_ls_matrix_type full
_refine_ls_number_parameters 912
_refine_ls_number_reflns 26012
_refine_ls_number_restraints 11
_refine_ls_restrained_S_all 1.115
_refine_ls_R_factor_all 0.0664
_refine_ls_R_factor_gt 0.0664
_refine_ls_shift/su_max 0.001
_refine_ls_shift/su_mean 0.000
_refine_ls_structure_factor_coef Fsqd
_refine_ls_weighting_details 'calc w=1/[\s^2^(Fo^2^)+(0.0416P)^2^+8.7179P] where P=(Fo^2^+2Fc^2^)/3'
_refine_ls_weighting_scheme calc
_refine_ls_wR_factor_gt 0.1288
_refine_ls_wR_factor_ref 0.1288
_reflns_number_gt 26004
_reflns_number_total 26012
_reflns_threshold_expression >2\s(I)
_cod_data_source_file ja508117h_si_002.cif
_cod_data_source_block tpbcoh2
_cod_depositor_comments
;
The following automatic conversions were performed:

'_symmetry_cell_setting' value 'Triclinic' changed to 'triclinic'
according to
/home/saulius/struct/COD-crude-data--automatic-downloads/rss-feeds/ACS/lib/dictionaries/cif_core.dic
dictionary named 'cif_core.dic' version 2.4.2 from 2011-04-26.

Automatic conversion script
Id: cif_fix_values 2827 2014-09-09 07:05:25Z andrius 

 Adding full bibliography for 4122815.cif.
;
_cod_original_sg_symbol_H-M P-1
_cod_database_code 4122815

loop_
_symmetry_equiv_pos_as_xyz
'x, y, z'
'-x, -y, -z'

loop_
_atom_site_label
_atom_site_type_symbol
_atom_site_fract_x
_atom_site_fract_y
_atom_site_fract_z
_atom_site_U_iso_or_equiv
_atom_site_adp_type
_atom_site_occupancy
_atom_site_symmetry_multiplicity
_atom_site_calc_flag
_atom_site_refinement_flags
_atom_site_disorder_assembly
_atom_site_disorder_group
Co1 Co 0.5785(2) 0.6843(2) 0.69116(14) 0.0185(4) Uani 1 1 d D . .
H1 H 0.5182(6) 0.5642(4) 0.6107(3) 0.0428(8) Uani 0.682(11) 1 d PD A 1
H2 H 0.5704(7) 0.6373(4) 0.5942(3) 0.0428(8) Uani 0.682(11) 1 d PD A 1
H1B H 0.5043(12) 0.5974(17) 0.5956(6) 0.0428(8) Uani 0.252(10) 1 d PD B 2
H2B H 0.5895(12) 0.6125(16) 0.6061(6) 0.0428(8) Uani 0.252(10) 1 d PD B 2
Br1 Br 0.5239(17) 0.5631(15) 0.5583(7) 0.022(4) Uani 0.066(5) 1 d P C -1
P3 P 0.78310(13) 0.88017(12) 0.68667(7) 0.0211(2) Uani 1 1 d . C .
P2 P 0.57533(12) 0.51844(12) 0.76808(7) 0.0201(2) Uani 1 1 d . C .
P1 P 0.36802(13) 0.68430(13) 0.67145(7) 0.0206(2) Uani 1 1 d . C .
C1 C 0.33603(10) 0.69351(10) 0.77343(6) 0.02122(16) Uani 1 1 d . . .
C26 C 0.71192(9) 0.96236(9) 0.81437(5) 0.01870(15) Uani 1 1 d . . .
C14 C 0.71441(10) 0.74717(10) 0.88239(5) 0.01933(15) Uani 1 1 d . . .
C25 C 0.79316(10) 1.01407(9) 0.75502(6) 0.01943(15) Uani 1 1 d . C .
C2 C 0.46416(10) 0.75081(10) 0.83682(6) 0.02056(16) Uani 1 1 d . C .
C13 C 0.70160(10) 0.61736(10) 0.86525(6) 0.02052(16) Uani 1 1 d . C .
C15 C 0.81097(10) 0.82857(10) 0.95695(6) 0.02208(17) Uani 1 1 d . C .
H15 H 0.8260(3) 0.9304(2) 0.97268(14) 0.0395(5) Uani 1 1 d . . .
C19 C 0.65810(11) 0.42756(10) 0.72518(6) 0.02347(17) Uani 1 1 d . . .
H19 H 0.6802(3) 0.3699(3) 0.77253(15) 0.0388(5) Uani 1 1 d . . .
C10 C 0.33835(10) 0.82443(10) 0.62796(6) 0.02244(17) Uani 1 1 d . . .
H10 H 0.3768(3) 0.8374(3) 0.57118(14) 0.0369(4) Uani 1 1 d . . .
C6 C 0.20016(11) 0.65057(12) 0.78964(7) 0.02676(19) Uani 1 1 d . C .
H6 H 0.1015(3) 0.6029(3) 0.73958(16) 0.0444(5) Uani 1 1 d . . .
C34 C 0.96928(10) 0.90066(10) 0.71827(6) 0.02367(17) Uani 1 1 d . . .
H34 H 0.9609(3) 0.8145(2) 0.68021(16) 0.0397(5) Uani 1 1 d . . .
C30 C 0.86859(11) 1.15471(10) 0.74915(6) 0.02363(17) Uani 1 1 d . . .
H30 H 0.9288(3) 1.1915(2) 0.70208(16) 0.0440(5) Uani 1 1 d . . .
B1 B 0.62154(12) 0.79758(12) 0.81808(7) 0.01786(18) Uani 1 1 d . C .
C36 C 1.09018(11) 1.03626(11) 0.70163(7) 0.0289(2) Uani 1 1 d . C .
H36A H 1.1015(3) 1.1241(3) 0.7388(2) 0.0504(6) Uani 1 1 d . . .
H36B H 1.0754(3) 1.0518(3) 0.63759(18) 0.0524(7) Uani 1 1 d . . .
H36C H 1.1934(3) 1.0374(3) 0.72040(19) 0.0474(6) Uani 1 1 d . . .
C22 C 0.42261(10) 0.37018(10) 0.79998(6) 0.02338(17) Uani 1 1 d . . .
H22 H 0.3407(2) 0.3144(2) 0.74217(14) 0.0372(4) Uani 1 1 d . . .
C7 C 0.20329(11) 0.53127(11) 0.60639(6) 0.02490(18) Uani 1 1 d . . .
H7 H 0.1090(2) 0.5407(3) 0.61119(16) 0.0398(5) Uani 1 1 d . . .
C27 C 0.71206(11) 1.06050(10) 0.86832(6) 0.02247(17) Uani 1 1 d . C .
H27 H 0.6495(3) 1.0264(3) 0.91462(15) 0.0428(5) Uani 1 1 d . . .
C18 C 0.78372(11) 0.57356(10) 0.91869(6) 0.02433(18) Uani 1 1 d . . .
H18 H 0.7753(3) 0.4748(2) 0.90322(16) 0.0441(6) Uani 1 1 d . . .
C29 C 0.86600(11) 1.24896(10) 0.80338(6) 0.02427(18) Uani 1 1 d . C .
H29 H 0.9246(3) 1.3577(2) 0.79904(17) 0.0435(5) Uani 1 1 d . . .
C35 C 1.01033(12) 0.88734(12) 0.80923(7) 0.02753(19) Uani 1 1 d . C .
H35A H 1.1147(3) 0.8914(3) 0.82335(18) 0.0486(6) Uani 1 1 d . . .
H35B H 0.9321(3) 0.7931(3) 0.82579(17) 0.0459(6) Uani 1 1 d . . .
H35C H 1.0214(3) 0.9718(3) 0.84883(16) 0.0486(6) Uani 1 1 d . . .
C21 C 0.80150(11) 0.52715(11) 0.70543(7) 0.02669(19) Uani 1 1 d . C .
H21A H 0.8457(3) 0.4695(3) 0.68000(18) 0.0466(6) Uani 1 1 d . . .
H21B H 0.8818(3) 0.5972(3) 0.75950(17) 0.0461(6) Uani 1 1 d . . .
H21C H 0.7862(3) 0.5886(3) 0.65945(18) 0.0469(6) Uani 1 1 d . . .
C31 C 0.78754(11) 0.94177(11) 0.58408(6) 0.02460(18) Uani 1 1 d . . .
H31 H 0.8796(3) 1.0473(2) 0.59404(15) 0.0403(5) Uani 1 1 d . . .
C16 C 0.89276(11) 0.78568(11) 1.01058(6) 0.02447(18) Uani 1 1 d . . .
H16 H 0.9688(3) 0.8517(3) 1.06731(14) 0.0420(5) Uani 1 1 d . . .
C17 C 0.87981(11) 0.65756(11) 0.99119(6) 0.02594(19) Uani 1 1 d . C .
H17 H 0.9439(3) 0.6243(3) 1.03260(17) 0.0476(6) Uani 1 1 d . . .
C28 C 0.78697(11) 1.20057(10) 0.86279(6) 0.02371(17) Uani 1 1 d . . .
H28 H 0.7841(3) 1.2737(3) 0.90511(17) 0.0442(5) Uani 1 1 d . . .
C24 C 0.46219(12) 0.26893(11) 0.84221(7) 0.0288(2) Uani 1 1 d . C .
H24A H 0.5453(3) 0.3199(3) 0.89980(18) 0.0526(7) Uani 1 1 d . . .
H24B H 0.4998(3) 0.2195(3) 0.8040(2) 0.0526(7) Uani 1 1 d . . .
H24C H 0.3662(3) 0.1875(3) 0.85847(19) 0.0499(6) Uani 1 1 d . . .
C3 C 0.44986(11) 0.76517(12) 0.91749(6) 0.02652(19) Uani 1 1 d . . .
H3 H 0.5457(3) 0.8061(3) 0.96911(14) 0.0452(6) Uani 1 1 d . . .
C12 C 0.42993(12) 0.95971(11) 0.68659(7) 0.02658(19) Uani 1 1 d . C .
H12A H 0.4154(3) 1.0404(3) 0.65861(17) 0.0476(6) Uani 1 1 d . . .
H12B H 0.5451(3) 0.9933(3) 0.70213(18) 0.0481(6) Uani 1 1 d . . .
H12C H 0.3955(4) 0.9508(3) 0.74442(17) 0.0502(6) Uani 1 1 d . . .
C33 C 0.64874(13) 0.94454(13) 0.54660(7) 0.0308(2) Uani 1 1 d . C .
H33A H 0.6541(4) 0.9837(4) 0.48767(18) 0.0568(7) Uani 1 1 d . . .
H33B H 0.6301(3) 1.0098(3) 0.58684(17) 0.0503(6) Uani 1 1 d . . .
H33C H 0.5554(3) 0.8412(3) 0.53527(19) 0.0505(6) Uani 1 1 d . . .
C11 C 0.18041(11) 0.79225(13) 0.60543(8) 0.0305(2) Uani 1 1 d . C .
H11A H 0.1333(3) 0.7693(4) 0.6579(2) 0.0557(7) Uani 1 1 d . . .
H11B H 0.1116(3) 0.7082(3) 0.5551(2) 0.0558(7) Uani 1 1 d . . .
H11C H 0.1766(3) 0.8826(3) 0.58555(19) 0.0488(6) Uani 1 1 d . . .
C9 C 0.18122(12) 0.39549(11) 0.63476(7) 0.0290(2) Uani 1 1 d . C .
H9A H 0.0813(3) 0.3098(3) 0.59630(19) 0.0512(6) Uani 1 1 d . . .
H9B H 0.1732(3) 0.3909(3) 0.69876(17) 0.0479(6) Uani 1 1 d . . .
H9C H 0.2704(3) 0.3790(3) 0.62911(19) 0.0484(6) Uani 1 1 d . . .
C23 C 0.35636(13) 0.41899(12) 0.85629(7) 0.0304(2) Uani 1 1 d . C .
H23A H 0.2644(3) 0.3298(3) 0.8705(2) 0.0565(7) Uani 1 1 d . . .
H23B H 0.3186(3) 0.4854(3) 0.82949(18) 0.0497(6) Uani 1 1 d . . .
H23C H 0.4339(4) 0.4737(3) 0.91507(18) 0.0553(7) Uani 1 1 d . . .
C8 C 0.21198(13) 0.53078(13) 0.51606(7) 0.0325(2) Uani 1 1 d . C .
H8A H 0.3052(4) 0.5224(4) 0.50898(18) 0.0573(7) Uani 1 1 d . . .
H8B H 0.2210(4) 0.6221(3) 0.49070(17) 0.0590(8) Uani 1 1 d . . .
H8C H 0.1165(3) 0.4433(3) 0.47711(18) 0.0567(7) Uani 1 1 d . . .
C32 C 0.81002(13) 0.85180(12) 0.52500(7) 0.0307(2) Uani 1 1 d . C .
H32A H 0.7249(3) 0.7444(3) 0.51685(19) 0.0531(7) Uani 1 1 d . . .
H32B H 0.9130(3) 0.8552(4) 0.54565(19) 0.0548(7) Uani 1 1 d . . .
H32C H 0.8051(4) 0.8841(4) 0.46437(17) 0.0562(7) Uani 1 1 d . . .
C20 C 0.55283(12) 0.32548(11) 0.64811(7) 0.0294(2) Uani 1 1 d . C .
H20A H 0.5331(3) 0.3785(3) 0.59796(17) 0.0515(7) Uani 1 1 d . . .
H20B H 0.4482(3) 0.2521(3) 0.65957(19) 0.0502(6) Uani 1 1 d . . .
H20C H 0.5982(3) 0.2663(3) 0.62674(19) 0.0529(7) Uani 1 1 d . . .
C4 C 0.31558(12) 0.72470(13) 0.93426(7) 0.0312(2) Uani 1 1 d . C .
H4 H 0.3094(3) 0.7380(4) 0.99745(17) 0.0554(7) Uani 1 1 d . . .
C5 C 0.18951(12) 0.66591(13) 0.87024(7) 0.0310(2) Uani 1 1 d . . .
H5 H 0.0839(3) 0.6326(4) 0.88319(18) 0.0525(7) Uani 1 1 d . . .

loop_
_atom_site_aniso_label
_atom_site_aniso_U_11
_atom_site_aniso_U_22
_atom_site_aniso_U_33
_atom_site_aniso_U_23
_atom_site_aniso_U_13
_atom_site_aniso_U_12
Co1 0.0163(9) 0.0174(10) 0.0209(9) 0.0037(8) 0.0064(8) 0.0069(8)
H1 0.0512(17) 0.0330(16) 0.0341(12) 0.0020(10) 0.0123(11) 0.0128(11)
H2 0.0512(17) 0.0330(16) 0.0341(12) 0.0020(10) 0.0123(11) 0.0128(11)
H1B 0.0512(17) 0.0330(16) 0.0341(12) 0.0020(10) 0.0123(11) 0.0128(11)
H2B 0.0512(17) 0.0330(16) 0.0341(12) 0.0020(10) 0.0123(11) 0.0128(11)
Br1 0.038(8) 0.018(7) 0.009(5) 0.003(4) 0.007(5) 0.012(6)
P3 0.0201(5) 0.0177(5) 0.0228(5) 0.0005(4) 0.0085(4) 0.0063(4)
P2 0.0171(5) 0.0179(5) 0.0228(5) -0.0006(4) 0.0019(4) 0.0082(4)
P1 0.0173(5) 0.0209(5) 0.0218(5) 0.0022(4) 0.0028(4) 0.0090(4)
C1 0.0174(4) 0.0226(4) 0.0226(4) 0.0037(3) 0.0054(3) 0.0090(3)
C26 0.0176(4) 0.0178(4) 0.0201(4) 0.0013(3) 0.0049(3) 0.0084(3)
C14 0.0179(4) 0.0182(4) 0.0201(4) 0.0005(3) 0.0037(3) 0.0081(3)
C25 0.0182(4) 0.0159(4) 0.0214(4) 0.0012(3) 0.0060(3) 0.0060(3)
C2 0.0174(4) 0.0225(4) 0.0209(4) 0.0033(3) 0.0057(3) 0.0089(3)
C13 0.0180(4) 0.0184(4) 0.0224(4) -0.0003(3) 0.0016(3) 0.0085(3)
C15 0.0218(4) 0.0197(4) 0.0212(4) 0.0002(3) 0.0029(3) 0.0087(3)
H15 0.0483(13) 0.0282(10) 0.0381(11) -0.0029(8) 0.0026(10) 0.0197(9)
C19 0.0217(4) 0.0205(4) 0.0278(4) -0.0002(3) 0.0045(3) 0.0109(3)
H19 0.0417(12) 0.0367(12) 0.0418(11) 0.0083(9) 0.0097(9) 0.0225(10)
C10 0.0185(4) 0.0235(4) 0.0254(4) 0.0051(3) 0.0046(3) 0.0107(3)
H10 0.0351(10) 0.0420(12) 0.0343(10) 0.0108(9) 0.0107(8) 0.0186(9)
C6 0.0185(4) 0.0318(5) 0.0300(5) 0.0072(4) 0.0082(4) 0.0116(4)
H6 0.0268(10) 0.0561(15) 0.0424(12) 0.0088(11) 0.0063(9) 0.0156(10)
C34 0.0205(4) 0.0194(4) 0.0288(4) 0.0002(3) 0.0098(3) 0.0069(3)
H34 0.0363(11) 0.0314(11) 0.0487(12) -0.0066(9) 0.0145(9) 0.0139(8)
C30 0.0246(4) 0.0173(4) 0.0260(4) 0.0024(3) 0.0094(3) 0.0071(3)
H30 0.0530(14) 0.0317(11) 0.0436(12) 0.0067(9) 0.0271(11) 0.0124(10)
B1 0.0160(4) 0.0175(5) 0.0188(4) 0.0015(3) 0.0044(3) 0.0074(4)
C36 0.0220(4) 0.0240(5) 0.0353(5) 0.0034(4) 0.0113(4) 0.0058(4)
H36A 0.0458(14) 0.0308(12) 0.0634(16) -0.0053(11) 0.0175(12) 0.0097(10)
H36B 0.0406(13) 0.0576(17) 0.0459(14) 0.0134(12) 0.0161(11) 0.0121(12)
H36C 0.0288(10) 0.0467(14) 0.0647(16) 0.0083(12) 0.0165(11) 0.0154(10)
C22 0.0200(4) 0.0204(4) 0.0265(4) 0.0030(3) 0.0039(3) 0.0084(3)
H22 0.0310(10) 0.0341(11) 0.0354(10) 0.0030(8) 0.0013(8) 0.0105(8)
C7 0.0195(4) 0.0230(5) 0.0258(4) 0.0021(3) 0.0012(3) 0.0074(3)
H7 0.0269(10) 0.0432(13) 0.0480(12) 0.0074(10) 0.0050(9) 0.0179(9)
C27 0.0241(4) 0.0198(4) 0.0239(4) 0.0000(3) 0.0076(3) 0.0108(3)
H27 0.0525(14) 0.0376(12) 0.0409(11) 0.0035(9) 0.0254(11) 0.0193(10)
C18 0.0224(4) 0.0208(4) 0.0268(4) -0.0005(3) -0.0012(3) 0.0114(3)
H18 0.0509(14) 0.0284(11) 0.0511(13) -0.0036(9) -0.0051(11) 0.0253(10)
C29 0.0260(4) 0.0169(4) 0.0278(4) 0.0009(3) 0.0058(4) 0.0095(3)
H29 0.0529(14) 0.0236(10) 0.0489(13) 0.0055(9) 0.0175(11) 0.0133(9)
C35 0.0238(4) 0.0270(5) 0.0322(5) 0.0048(4) 0.0097(4) 0.0119(4)
H35A 0.0354(12) 0.0644(18) 0.0528(14) 0.0146(13) 0.0132(11) 0.0288(12)
H35B 0.0437(13) 0.0428(14) 0.0481(13) 0.0162(11) 0.0186(11) 0.0162(11)
H35C 0.0580(16) 0.0480(15) 0.0400(12) -0.0040(11) 0.0083(11) 0.0283(13)
C21 0.0210(4) 0.0248(5) 0.0328(5) -0.0005(4) 0.0058(4) 0.0108(4)
H21A 0.0406(12) 0.0454(14) 0.0607(15) -0.0027(11) 0.0175(11) 0.0252(11)
H21B 0.0297(11) 0.0455(13) 0.0466(13) -0.0087(11) 0.0033(10) 0.0092(9)
H21C 0.0426(13) 0.0437(14) 0.0547(14) 0.0166(12) 0.0147(11) 0.0203(11)
C31 0.0229(4) 0.0236(4) 0.0226(4) 0.0024(3) 0.0091(3) 0.0068(3)
H31 0.0353(11) 0.0309(11) 0.0438(12) 0.0032(9) 0.0143(9) 0.0067(8)
C16 0.0237(4) 0.0240(5) 0.0217(4) 0.0008(3) 0.0012(3) 0.0106(4)
H16 0.0435(12) 0.0388(12) 0.0327(10) -0.0053(9) -0.0055(9) 0.0182(10)
C17 0.0239(4) 0.0243(5) 0.0253(4) 0.0009(3) -0.0013(4) 0.0117(4)
H17 0.0499(14) 0.0454(14) 0.0439(12) 0.0016(10) -0.0084(11) 0.0288(12)
C28 0.0255(4) 0.0191(4) 0.0268(4) -0.0005(3) 0.0069(3) 0.0113(3)
H28 0.0539(14) 0.0321(11) 0.0495(13) -0.0038(10) 0.0195(11) 0.0214(10)
C24 0.0265(5) 0.0226(5) 0.0348(5) 0.0075(4) 0.0047(4) 0.0113(4)
H24A 0.0518(15) 0.0461(15) 0.0463(14) 0.0100(11) -0.0062(12) 0.0208(12)
H24B 0.0637(18) 0.0448(15) 0.0674(17) 0.0163(13) 0.0288(15) 0.0358(14)
H24C 0.0438(13) 0.0384(13) 0.0633(16) 0.0206(12) 0.0160(12) 0.0157(11)
C3 0.0236(4) 0.0347(5) 0.0223(4) 0.0044(4) 0.0090(4) 0.0140(4)
H3 0.0364(12) 0.0648(17) 0.0292(10) 0.0003(10) 0.0063(9) 0.0222(11)
C12 0.0253(4) 0.0239(5) 0.0304(5) 0.0041(4) 0.0038(4) 0.0132(4)
H12A 0.0565(15) 0.0336(12) 0.0519(14) 0.0098(10) 0.0039(12) 0.0254(11)
H12B 0.0301(11) 0.0470(14) 0.0569(15) -0.0025(12) -0.0009(10) 0.0162(10)
H12C 0.0667(18) 0.0472(15) 0.0418(12) 0.0055(11) 0.0199(12) 0.0299(13)
C33 0.0299(5) 0.0355(6) 0.0264(5) 0.0067(4) 0.0096(4) 0.0148(4)
H33A 0.0584(17) 0.077(2) 0.0425(14) 0.0232(14) 0.0190(13) 0.0362(16)
H33B 0.0578(16) 0.0593(17) 0.0455(13) 0.0063(12) 0.0150(12) 0.0374(14)
H33C 0.0350(12) 0.0463(15) 0.0555(15) 0.0040(12) 0.0074(11) 0.0106(10)
C11 0.0196(4) 0.0311(5) 0.0418(6) 0.0102(5) 0.0056(4) 0.0139(4)
H11A 0.0447(14) 0.075(2) 0.0653(17) 0.0319(15) 0.0296(13) 0.0367(14)
H11B 0.0361(13) 0.0505(16) 0.0681(18) -0.0041(14) -0.0063(13) 0.0197(12)
H11C 0.0411(13) 0.0475(15) 0.0658(17) 0.0189(13) 0.0092(12) 0.0291(12)
C9 0.0259(5) 0.0220(5) 0.0313(5) 0.0019(4) 0.0019(4) 0.0080(4)
H9A 0.0445(14) 0.0309(12) 0.0537(15) -0.0009(10) -0.0042(12) 0.0065(10)
H9B 0.0541(15) 0.0422(14) 0.0423(13) 0.0095(10) 0.0121(11) 0.0199(12)
H9C 0.0474(14) 0.0459(15) 0.0584(15) 0.0085(12) 0.0119(12) 0.0287(12)
C23 0.0311(5) 0.0284(5) 0.0343(5) 0.0088(4) 0.0143(4) 0.0143(4)
H23A 0.0539(16) 0.0440(15) 0.077(2) 0.0204(14) 0.0399(15) 0.0188(12)
H23B 0.0590(16) 0.0530(16) 0.0565(15) 0.0200(13) 0.0251(13) 0.0380(14)
H23C 0.0596(18) 0.0629(18) 0.0414(13) -0.0007(12) 0.0119(13) 0.0297(15)
C8 0.0296(5) 0.0307(6) 0.0252(5) 0.0002(4) 0.0001(4) 0.0087(4)
H8A 0.0511(16) 0.082(2) 0.0399(13) 0.0013(13) 0.0104(12) 0.0344(16)
H8B 0.083(2) 0.0493(17) 0.0382(13) 0.0122(12) 0.0108(14) 0.0291(16)
H8C 0.0468(15) 0.0526(16) 0.0400(13) -0.0071(11) -0.0036(11) 0.0075(12)
C32 0.0310(5) 0.0314(6) 0.0263(5) -0.0003(4) 0.0128(4) 0.0111(4)
H32A 0.0559(16) 0.0358(13) 0.0548(15) -0.0061(11) 0.0240(13) 0.0099(11)
H32B 0.0495(15) 0.073(2) 0.0495(14) -0.0055(13) 0.0131(12) 0.0368(15)
H32C 0.070(2) 0.0651(19) 0.0381(13) 0.0098(12) 0.0240(13) 0.0335(16)
C20 0.0272(5) 0.0227(5) 0.0327(5) -0.0056(4) 0.0044(4) 0.0096(4)
H20A 0.0591(17) 0.0418(14) 0.0395(12) -0.0031(10) -0.0032(12) 0.0207(12)
H20B 0.0330(12) 0.0415(13) 0.0584(16) -0.0070(11) 0.0106(11) 0.0059(10)
H20C 0.0561(16) 0.0452(14) 0.0601(16) -0.0134(12) 0.0130(13) 0.0289(12)
C4 0.0271(5) 0.0440(7) 0.0275(5) 0.0097(4) 0.0138(4) 0.0187(5)
H4 0.0498(15) 0.086(2) 0.0380(12) 0.0134(13) 0.0214(12) 0.0352(15)
C5 0.0229(5) 0.0409(6) 0.0330(5) 0.0113(4) 0.0129(4) 0.0162(4)
H5 0.0335(12) 0.077(2) 0.0534(15) 0.0171(14) 0.0217(11) 0.0280(13)

loop_
_atom_type_symbol
_atom_type_description
_atom_type_scat_dispersion_real
_atom_type_scat_dispersion_imag
_atom_type_scat_source
C C 0.0000 0.0000 'International Tables Vol C Tables 4.2.6.8 and 6.1.1.4'
H H 0.0000 0.0000 'International Tables Vol C Tables 4.2.6.8 and 6.1.1.4'
B B 0.0000 -0.2130 'International Tables Vol C Tables 4.2.6.8 and 6.1.1.4'
P P 0.0000 0.0000 'International Tables Vol C Tables 4.2.6.8 and 6.1.1.4'
Co Co 0.0000 0.0000 'International Tables Vol C Tables 4.2.6.8 and 6.1.1.4'
Br Br 0.0000 0.0000 'International Tables Vol C Tables 4.2.6.8 and 6.1.1.4'

loop_
_geom_angle_atom_site_label_1
_geom_angle_atom_site_label_2
_geom_angle_atom_site_label_3
_geom_angle
_geom_angle_publ_flag
H1 Co1 H2 29.03(11) y
H1B Co1 H2B 28.91(14) ?
P1 Co1 P2 110.92(11) y
P1 Co1 P3 119.40(12) y
P3 Co1 P2 123.93(11) y
P1 Co1 B1 82.62(9) y
P2 Co1 B1 81.73(9) y
P3 Co1 B1 81.73(9) y
P1 Co1 H1 93.5(3) y
P2 Co1 H1 85.1(2) y
P3 Co1 H1 113.57(18) y
B1 Co1 H1 163.84(19) y
P1 Co1 H2 99.3(3) y
P2 Co1 H2 109.1(2) y
P3 Co1 H2 86.28(19) y
B1 Co1 H2 167.11(19) y
P1 Co1 H1B 82.5(4) ?
P3 Co1 H1B 107.1(6) ?
P2 Co1 H1B 102.2(6) ?
B1 Co1 H1B 165.0(4) ?
P1 Co1 H2B 111.1(4) ?
P3 Co1 H2B 89.1(5) ?
P2 Co1 H2B 94.9(6) ?
B1 Co1 H2B 166.1(4) ?
C25 P3 C31 105.78(8) ?
C25 P3 C34 103.87(7) ?
C31 P3 C34 100.45(7) ?
C25 P3 Co1 106.35(9) ?
C31 P3 Co1 115.65(9) ?
C34 P3 Co1 123.12(9) ?
C13 P2 C19 105.57(7) ?
C13 P2 C22 103.66(7) ?
C19 P2 C22 100.30(7) ?
C13 P2 Co1 103.00(9) ?
C19 P2 Co1 110.58(9) ?
C22 P2 Co1 131.39(9) ?
C1 P1 C7 107.08(8) ?
C1 P1 C10 101.69(7) ?
C7 P1 C10 99.15(7) ?
C1 P1 Co1 105.79(8) ?
C7 P1 Co1 117.21(9) ?
C10 P1 Co1 124.07(9) ?
C6 C1 C2 121.94(9) ?
C6 C1 P1 125.12(8) ?
C2 C1 P1 112.94(8) ?
C27 C26 C25 116.14(9) ?
C27 C26 B1 122.66(8) ?
C25 C26 B1 121.19(8) ?
C15 C14 C13 116.49(8) ?
C15 C14 B1 122.76(8) ?
C13 C14 B1 120.75(8) ?
C30 C25 C26 122.31(8) ?
C30 C25 P3 124.58(8) ?
C26 C25 P3 113.07(8) ?
C3 C2 C1 116.72(8) ?
C3 C2 B1 121.40(8) ?
C1 C2 B1 121.89(8) ?
C18 C13 C14 121.67(8) ?
C18 C13 P2 124.36(8) ?
C14 C13 P2 113.95(8) ?
C16 C15 C14 122.22(9) ?
C16 C15 H15 118.34(15) ?
C14 C15 H15 119.40(15) ?
C21 C19 C20 109.91(9) ?
C21 C19 P2 112.28(8) ?
C20 C19 P2 110.84(8) ?
C21 C19 H19 107.93(16) ?
C20 C19 H19 108.52(16) ?
P2 C19 H19 107.21(15) ?
C12 C10 C11 108.76(9) ?
C12 C10 P1 110.99(7) ?
C11 C10 P1 115.39(8) ?
C12 C10 H10 108.50(16) ?
C11 C10 H10 108.01(14) ?
P1 C10 H10 104.92(14) ?
C5 C6 C1 119.98(9) ?
C5 C6 H6 119.34(17) ?
C1 C6 H6 120.66(17) ?
C35 C34 C36 108.36(9) ?
C35 C34 P3 112.32(8) ?
C36 C34 P3 114.09(8) ?
C35 C34 H34 108.85(17) ?
C36 C34 H34 109.03(16) ?
P3 C34 H34 104.00(15) ?
C29 C30 C25 120.03(9) ?
C29 C30 H30 119.23(16) ?
C25 C30 H30 120.74(16) ?
C14 B1 C2 111.58(8) ?
C14 B1 C26 112.38(8) ?
C2 B1 C26 111.85(8) ?
C14 B1 Co1 105.76(8) ?
C2 B1 Co1 107.06(8) ?
C26 B1 Co1 107.79(9) ?
C34 C36 H36A 110.84(18) ?
C34 C36 H36B 114.13(18) ?
H36A C36 H36B 108.6(3) ?
C34 C36 H36C 108.68(18) ?
H36A C36 H36C 106.8(2) ?
H36B C36 H36C 107.5(2) ?
C23 C22 C24 108.23(9) ?
C23 C22 P2 111.90(8) ?
C24 C22 P2 115.07(8) ?
C23 C22 H22 108.82(16) ?
C24 C22 H22 107.97(15) ?
P2 C22 H22 104.59(15) ?
C9 C7 C8 110.09(9) ?
C9 C7 P1 112.86(8) ?
C8 C7 P1 109.80(8) ?
C9 C7 H7 107.91(16) ?
C8 C7 H7 108.59(16) ?
P1 C7 H7 107.46(16) ?
C28 C27 C26 121.78(9) ?
C28 C27 H27 118.80(16) ?
C26 C27 H27 119.39(16) ?
C17 C18 C13 120.30(9) ?
C17 C18 H18 119.18(16) ?
C13 C18 H18 120.51(15) ?
C30 C29 C28 118.79(9) ?
C30 C29 H29 120.09(17) ?
C28 C29 H29 121.12(17) ?
C34 C35 H35A 109.64(18) ?
C34 C35 H35B 113.14(18) ?
H35A C35 H35B 108.1(2) ?
C34 C35 H35C 110.98(18) ?
H35A C35 H35C 107.3(2) ?
H35B C35 H35C 107.5(2) ?
C19 C21 H21A 109.79(18) ?
C19 C21 H21B 112.27(18) ?
H21A C21 H21B 108.3(2) ?
C19 C21 H21C 111.05(17) ?
H21A C21 H21C 107.4(3) ?
H21B C21 H21C 107.9(2) ?
C33 C31 C32 110.12(9) ?
C33 C31 P3 111.08(8) ?
C32 C31 P3 110.94(9) ?
C33 C31 H31 108.42(17) ?
C32 C31 H31 108.80(16) ?
P3 C31 H31 107.37(15) ?
C15 C16 C17 119.99(9) ?
C15 C16 H16 120.83(16) ?
C17 C16 H16 119.17(16) ?
C18 C17 C16 119.32(9) ?
C18 C17 H17 120.58(17) ?
C16 C17 H17 120.10(17) ?
C27 C28 C29 120.94(8) ?
C27 C28 H28 119.96(18) ?
C29 C28 H28 119.09(18) ?
C22 C24 H24A 111.03(18) ?
C22 C24 H24B 113.99(19) ?
H24A C24 H24B 108.4(3) ?
C22 C24 H24C 109.02(18) ?
H24A C24 H24C 106.6(3) ?
H24B C24 H24C 107.5(3) ?
C4 C3 C2 121.86(10) ?
C4 C3 H3 118.56(16) ?
C2 C3 H3 119.55(16) ?
C10 C12 H12A 109.60(17) ?
C10 C12 H12B 113.16(17) ?
H12A C12 H12B 108.2(3) ?
C10 C12 H12C 110.80(19) ?
H12A C12 H12C 107.4(2) ?
H12B C12 H12C 107.5(3) ?
C31 C33 H33A 110.35(19) ?
C31 C33 H33B 112.18(18) ?
H33A C33 H33B 108.0(3) ?
C31 C33 H33C 110.32(19) ?
H33A C33 H33C 107.7(3) ?
H33B C33 H33C 108.2(3) ?
C10 C11 H11A 111.51(18) ?
C10 C11 H11B 113.40(18) ?
H11A C11 H11B 108.9(3) ?
C10 C11 H11C 109.27(18) ?
H11A C11 H11C 106.7(3) ?
H11B C11 H11C 106.6(3) ?
C7 C9 H9A 109.90(18) ?
C7 C9 H9B 112.55(18) ?
H9A C9 H9B 107.8(3) ?
C7 C9 H9C 111.02(19) ?
H9A C9 H9C 107.5(3) ?
H9B C9 H9C 107.9(2) ?
C22 C23 H23A 109.48(19) ?
C22 C23 H23B 113.19(18) ?
H23A C23 H23B 108.2(3) ?
C22 C23 H23C 111.21(19) ?
H23A C23 H23C 106.4(3) ?
H23B C23 H23C 108.1(3) ?
C7 C8 H8A 110.67(18) ?
C7 C8 H8B 113.9(2) ?
H8A C8 H8B 107.3(3) ?
C7 C8 H8C 110.9(2) ?
H8A C8 H8C 106.9(3) ?
H8B C8 H8C 106.8(3) ?
C31 C32 H32A 111.23(17) ?
C31 C32 H32B 113.11(18) ?
H32A C32 H32B 107.3(3) ?
C31 C32 H32C 110.4(2) ?
H32A C32 H32C 106.6(3) ?
H32B C32 H32C 107.9(3) ?
C19 C20 H20A 111.21(17) ?
C19 C20 H20B 112.30(18) ?
H20A C20 H20B 108.2(3) ?
C19 C20 H20C 110.29(19) ?
H20A C20 H20C 107.3(3) ?
H20B C20 H20C 107.3(3) ?
C3 C4 C5 120.29(10) ?
C3 C4 H4 119.49(19) ?
C5 C4 H4 120.22(19) ?
C6 C5 C4 119.20(9) ?
C6 C5 H5 120.27(19) ?
C4 C5 H5 120.53(19) ?

loop_
_geom_bond_atom_site_label_1
_geom_bond_atom_site_label_2
_geom_bond_distance
_geom_bond_publ_flag
H1 H2 0.834(6) y
H1B H2B 0.83(2) ?
Co1 H1 1.659(4) y
Co1 H2 1.664(4) y
Co1 P1 2.241(3) y
Co1 P2 2.280(3) y
Co1 P3 2.262(3) y
Co1 B1 2.287(3) y
Co1 H1B 1.672(7) ?
Co1 H2B 1.671(7) ?
P3 C25 1.8106(15) ?
P3 C31 1.8682(16) ?
P3 C34 1.8784(16) ?
P2 C13 1.8138(15) ?
P2 C19 1.8629(15) ?
P2 C22 1.8799(16) ?
P1 C1 1.8192(15) ?
P1 C7 1.8646(16) ?
P1 C10 1.8862(15) ?
C1 C6 1.4005(14) ?
C1 C2 1.4059(13) ?
C26 C27 1.4049(13) ?
C26 C25 1.4103(13) ?
C26 B1 1.6305(15) ?
C14 C15 1.4059(13) ?
C14 C13 1.4100(13) ?
C14 B1 1.6243(14) ?
C25 C30 1.3997(14) ?
C2 C3 1.4037(13) ?
C2 B1 1.6276(14) ?
C13 C18 1.4000(13) ?
C15 C16 1.3923(14) ?
C15 H15 1.089(2) ?
C19 C21 1.5245(15) ?
C19 C20 1.5308(15) ?
C19 H19 1.097(3) ?
C10 C12 1.5242(15) ?
C10 C11 1.5311(14) ?
C10 H10 1.098(2) ?
C6 C5 1.3903(16) ?
C6 H6 1.093(3) ?
C34 C35 1.5299(15) ?
C34 C36 1.5334(15) ?
C34 H34 1.100(2) ?
C30 C29 1.3899(14) ?
C30 H30 1.087(3) ?
C36 H36A 1.092(3) ?
C36 H36B 1.083(3) ?
C36 H36C 1.094(3) ?
C22 C23 1.5274(15) ?
C22 C24 1.5376(15) ?
C22 H22 1.096(2) ?
C7 C9 1.5272(15) ?
C7 C8 1.5337(16) ?
C7 H7 1.096(2) ?
C27 C28 1.3928(15) ?
C27 H27 1.088(3) ?
C18 C17 1.3881(14) ?
C18 H18 1.086(2) ?
C29 C28 1.3931(15) ?
C29 H29 1.082(3) ?
C35 H35A 1.088(3) ?
C35 H35B 1.075(3) ?
C35 H35C 1.085(3) ?
C21 H21A 1.094(3) ?
C21 H21B 1.086(3) ?
C21 H21C 1.087(3) ?
C31 C33 1.5259(16) ?
C31 C32 1.5296(15) ?
C31 H31 1.098(3) ?
C16 C17 1.3973(15) ?
C16 H16 1.090(2) ?
C17 H17 1.083(2) ?
C28 H28 1.086(2) ?
C24 H24A 1.091(3) ?
C24 H24B 1.090(3) ?
C24 H24C 1.095(3) ?
C3 C4 1.3930(15) ?
C3 H3 1.093(3) ?
C12 H12A 1.092(3) ?
C12 H12B 1.086(3) ?
C12 H12C 1.096(3) ?
C33 H33A 1.091(3) ?
C33 H33B 1.097(3) ?
C33 H33C 1.087(3) ?
C11 H11A 1.079(3) ?
C11 H11B 1.087(3) ?
C11 H11C 1.091(3) ?
C9 H9A 1.092(3) ?
C9 H9B 1.093(3) ?
C9 H9C 1.090(3) ?
C23 H23A 1.094(3) ?
C23 H23B 1.078(3) ?
C23 H23C 1.090(3) ?
C8 H8A 1.089(4) ?
C8 H8B 1.087(4) ?
C8 H8C 1.083(3) ?
C32 H32A 1.089(3) ?
C32 H32B 1.083(3) ?
C32 H32C 1.086(3) ?
C20 H20A 1.087(3) ?
C20 H20B 1.093(3) ?
C20 H20C 1.089(3) ?
C4 C5 1.3977(17) ?
C4 H4 1.084(3) ?
C5 H5 1.091(3) ?
Co1 Br1 2.383(13) ?

loop_
_geom_torsion_atom_site_label_1
_geom_torsion_atom_site_label_2
_geom_torsion_atom_site_label_3
_geom_torsion_atom_site_label_4
_geom_torsion
_geom_torsion_publ_flag
Co1 P1 C1 C2 23.38(12) y
Co1 P1 C1 C6 -157.27(11) y
Co1 P2 C13 C14 26.71(11) y
Co1 P2 C13 C18 -151.51(10) y
Co1 P3 C25 C30 -155.97(10) y
Co1 P3 C25 C26 21.84(11) y
C1 C2 B1 Co1 -20.08(13) y
C3 C2 B1 Co1 159.55(10) y
C13 C14 B1 Co1 -26.77(12) y
C15 C14 B1 Co1 153.03(10) y
C25 C26 B1 Co1 -22.42(12) y
C27 C26 B1 Co1 156.51(10) y
Co1 P1 C7 C8 -70.78(12) y
Co1 P1 C7 C9 52.45(12) y
Co1 P1 C10 C11 169.64(11) y
Co1 P1 C10 C12 -66.08(13) y
Co1 P2 C19 C20 -76.54(11) y
Co1 P2 C19 C21 46.80(11) y
Co1 P2 C22 C23 -64.16(14) y
Co1 P2 C22 C24 171.76(11) y
Co1 P3 C31 C32 -73.85(12) y
Co1 P3 C31 C33 48.99(12) y
Co1 P3 C34 C35 -62.29(12) y
Co1 P3 C34 C36 173.89(10) y
P1 Co1 P3 C25 50.86(14) ?
P2 Co1 P3 C25 -99.95(13) ?
B1 Co1 P3 C25 -25.79(9) ?
P1 Co1 P3 C31 -66.22(14) ?
P2 Co1 P3 C31 142.96(11) ?
B1 Co1 P3 C31 -142.87(8) ?
P1 Co1 P3 C34 170.18(9) ?
P2 Co1 P3 C34 19.36(18) ?
B1 Co1 P3 C34 93.53(10) ?
P1 Co1 P2 C13 -109.97(10) ?
P3 Co1 P2 C13 42.98(14) ?
B1 Co1 P2 C13 -31.19(8) ?
P1 Co1 P2 C19 137.64(9) ?
P3 Co1 P2 C19 -69.41(14) ?
B1 Co1 P2 C19 -143.58(8) ?
P1 Co1 P2 C22 11.80(17) ?
P3 Co1 P2 C22 164.75(10) ?
B1 Co1 P2 C22 90.58(11) ?
P3 Co1 P1 C1 -102.24(12) ?
P2 Co1 P1 C1 52.10(12) ?
B1 Co1 P1 C1 -26.09(10) ?
P3 Co1 P1 C7 138.52(11) ?
P2 Co1 P1 C7 -67.15(13) ?
B1 Co1 P1 C7 -145.33(8) ?
P3 Co1 P1 C10 14.22(17) ?
P2 Co1 P1 C10 168.56(9) ?
B1 Co1 P1 C10 90.37(10) ?
C7 P1 C1 C6 -31.54(13) ?
C10 P1 C1 C6 71.95(11) ?
C7 P1 C1 C2 149.10(8) ?
C10 P1 C1 C2 -107.40(9) ?
C27 C26 C25 C30 -0.69(13) ?
B1 C26 C25 C30 178.30(9) ?
C27 C26 C25 P3 -178.56(8) ?
B1 C26 C25 P3 0.43(12) ?
C31 P3 C25 C30 -32.49(12) ?
C34 P3 C25 C30 72.81(11) ?
C31 P3 C25 C26 145.32(8) ?
C34 P3 C25 C26 -109.38(8) ?
C6 C1 C2 C3 -1.02(15) ?
P1 C1 C2 C3 178.36(9) ?
C6 C1 C2 B1 178.63(10) ?
P1 C1 C2 B1 -1.99(13) ?
C15 C14 C13 C18 -1.67(14) ?
B1 C14 C13 C18 178.14(9) ?
C15 C14 C13 P2 -179.95(8) ?
B1 C14 C13 P2 -0.14(12) ?
C19 P2 C13 C18 -35.49(12) ?
C22 P2 C13 C18 69.51(11) ?
C19 P2 C13 C14 142.74(8) ?
C22 P2 C13 C14 -112.27(9) ?
C13 C14 C15 C16 1.49(14) ?
B1 C14 C15 C16 -178.32(9) ?
C13 P2 C19 C21 -63.94(10) ?
C22 P2 C19 C21 -171.38(8) ?
C13 P2 C19 C20 172.72(9) ?
C22 P2 C19 C20 65.28(10) ?
C1 P1 C10 C12 52.32(9) ?
C7 P1 C10 C12 162.01(8) ?
C1 P1 C10 C11 -71.97(10) ?
C7 P1 C10 C11 37.73(10) ?
C2 C1 C6 C5 0.93(16) ?
P1 C1 C6 C5 -178.37(10) ?
C25 P3 C34 C35 58.19(10) ?
C31 P3 C34 C35 167.48(8) ?
Co1 P3 C34 C35 -62.29(12) ?
C25 P3 C34 C36 -65.62(10) ?
C31 P3 C34 C36 43.67(10) ?
C26 C25 C30 C29 0.51(15) ?
P3 C25 C30 C29 178.13(9) ?
C15 C14 B1 C2 -90.90(11) ?
C13 C14 B1 C2 89.30(10) ?
C15 C14 B1 C26 35.67(12) ?
C13 C14 B1 C26 -144.13(9) ?
C3 C2 B1 C14 44.28(13) ?
C1 C2 B1 C14 -135.35(9) ?
C3 C2 B1 C26 -82.58(11) ?
C1 C2 B1 C26 97.79(11) ?
C27 C26 B1 C14 -87.35(11) ?
C25 C26 B1 C14 93.73(10) ?
C27 C26 B1 C2 39.08(12) ?
C25 C26 B1 C2 -139.85(9) ?
P1 Co1 B1 C14 145.12(8) ?
P3 Co1 B1 C14 -93.62(9) ?
P2 Co1 B1 C14 32.62(9) ?
P1 Co1 B1 C2 26.01(10) ?
P3 Co1 B1 C2 147.27(8) ?
P2 Co1 B1 C2 -86.49(9) ?
P1 Co1 B1 C26 -94.48(9) ?
P3 Co1 B1 C26 26.78(9) ?
P2 Co1 B1 C26 153.02(8) ?
C13 P2 C22 C23 57.36(10) ?
C19 P2 C22 C23 166.32(8) ?
C13 P2 C22 C24 -66.72(10) ?
C19 P2 C22 C24 42.24(10) ?
C1 P1 C7 C9 -66.11(10) ?
C10 P1 C7 C9 -171.43(8) ?
C1 P1 C7 C8 170.66(8) ?
C10 P1 C7 C8 65.34(9) ?
C25 C26 C27 C28 0.66(14) ?
B1 C26 C27 C28 -178.32(9) ?
C14 C13 C18 C17 0.70(16) ?
P2 C13 C18 C17 178.79(10) ?
C25 C30 C29 C28 -0.25(15) ?
C25 P3 C31 C33 -68.41(10) ?
C34 P3 C31 C33 -176.19(8) ?
C25 P3 C31 C32 168.74(8) ?
C34 P3 C31 C32 60.96(10) ?
C14 C15 C16 C17 -0.32(16) ?
C13 C18 C17 C16 0.54(17) ?
C15 C16 C17 C18 -0.73(16) ?
C26 C27 C28 C29 -0.45(15) ?
C30 C29 C28 C27 0.23(15) ?
C1 C2 C3 C4 0.05(16) ?
B1 C2 C3 C4 -179.60(11) ?
C2 C3 C4 C5 1.00(19) ?
C1 C6 C5 C4 0.15(18) ?
C3 C4 C5 C6 -1.09(19) ?
